data_7059714
loop_
_publ_author_name
'Roy, Satabdi'
'Banerjee, Atanu'
'Lima, Sudhir'
'Horn Jr, Adolfo'
'Sampaio, Raquel M. S. N.'
'Ribeiro, N\'adia'
'Correia, Isabel'
'Avecilla, Fernando'
'Carvalho, M. Fernanda N. N.'
'Kuznetsov, Maxim L.'
'Pessoa, Jo\~ao Costa'
'Kaminsky, Werner'
'Dinda, Rupam'

_publ_section_title
;
 Unusual chemistry of Cu(ii) salan complexes: synthesis, characterization
 and superoxide dismutase activity
;
_journal_issue 27
_journal_name_full 'New Journal of Chemistry'
_journal_page_first 11457
_journal_page_last 11470
_journal_paper_doi 10.1039/D0NJ01892A
_journal_volume 44
_journal_year 2020
_chemical_formula_moiety 'C29 H44 Cu N1 O3'
_chemical_formula_sum 'C29 H44 Cu N O3'
_chemical_formula_weight 532.2
_chemical_name_common sa_34
_chemical_name_systematic
;
 sa_34
;
_space_group_IT_number 2
_space_group_name_Hall '-P 1'
_space_group_name_H-M_alt 'P -1'
_symmetry_cell_setting triclinic
_symmetry_Int_Tables_number 2
_symmetry_space_group_name_Hall '-P 1'
_symmetry_space_group_name_H-M 'P -1'
_atom_sites_solution_hydrogens geom
_atom_sites_solution_primary direct
_atom_sites_solution_secondary difmap
_audit_conform_dict_location ftp://ftp.iucr.org/pub/cif_core.dic
_audit_conform_dict_name cif_core.dic
_audit_conform_dict_version 2.4
_audit_creation_date 2016-07-07T14:32:58-00:00
_audit_creation_method 'WinGX routine CIF_UPDATE'
_audit_update_record
;
2019-10-31 deposited with the CCDC.	2020-06-18 downloaded from the CCDC.
;
_cell_angle_alpha 66.017(5)
_cell_angle_beta 84.101(6)
_cell_angle_gamma 79.497(6)
_cell_formula_units_Z 2
_cell_length_a 9.9131(11)
_cell_length_b 12.5169(14)
_cell_length_c 12.6036(13)
_cell_measurement_reflns_used 79
_cell_measurement_temperature 295(2)
_cell_measurement_theta_max 20
_cell_measurement_theta_min 3
_cell_volume 1404.2(3)
_computing_cell_refinement 'HKL Scalepack (Otwinowski & Minor 1997)'
_computing_data_collection KappaCCD
_computing_data_reduction 'HKL Scalepack (Otwinowski & Minor 1997)'
_computing_molecular_graphics 'maXus, Zortep'
_computing_publication_material 'SHELXL-97 (Sheldrick, 1997)'
_computing_structure_refinement 'SHELXL-97 (Sheldrick, 2008)'
_computing_structure_solution SIR97
_diffrn_ambient_temperature 295(2)
_diffrn_measured_fraction_theta_full 0.997
_diffrn_measured_fraction_theta_max 0.95
_diffrn_measurement_device_type 'Nonius KappaCCD'
_diffrn_measurement_method '\f and \w scans'
_diffrn_radiation_monochromator graphite
_diffrn_radiation_type MoK\a
_diffrn_radiation_wavelength 0.71073
_diffrn_reflns_av_R_equivalents 0.0721
_diffrn_reflns_av_unetI/netI 0.1315
_diffrn_reflns_limit_h_max 13
_diffrn_reflns_limit_h_min -12
_diffrn_reflns_limit_k_max 16
_diffrn_reflns_limit_k_min -16
_diffrn_reflns_limit_l_max 16
_diffrn_reflns_limit_l_min -16
_diffrn_reflns_number 11220
_diffrn_reflns_theta_full 25
_diffrn_reflns_theta_max 28.46
_diffrn_reflns_theta_min 2.09
_diffrn_source 'fine-focus sealed tube'
_exptl_absorpt_coefficient_mu 0.809
_exptl_absorpt_correction_T_max 0.9761
_exptl_absorpt_correction_T_min 0.6975
_exptl_absorpt_correction_type multi-scan
_exptl_absorpt_process_details HKL2008
_exptl_crystal_colour blue
_exptl_crystal_density_diffrn 1.259
_exptl_crystal_density_method 'not measured'
_exptl_crystal_description prism
_exptl_crystal_F_000 570
_exptl_crystal_size_max 0.48
_exptl_crystal_size_mid 0.04
_exptl_crystal_size_min 0.03
_refine_diff_density_max 0.501
_refine_diff_density_min -0.714
_refine_diff_density_rms 0.077
_refine_ls_extinction_method none
_refine_ls_goodness_of_fit_ref 0.977
_refine_ls_hydrogen_treatment constr
_refine_ls_matrix_type full
_refine_ls_number_parameters 326
_refine_ls_number_reflns 6739
_refine_ls_number_restraints 0
_refine_ls_restrained_S_all 0.977
_refine_ls_R_factor_all 0.1367
_refine_ls_R_factor_gt 0.0524
_refine_ls_shift/su_max 0.001
_refine_ls_shift/su_mean 0
_refine_ls_structure_factor_coef Fsqd
_refine_ls_weighting_details 'calc w=1/[\s^2^(Fo^2^)+(0.0492P)^2^+0.0000P] where P=(Fo^2^+2Fc^2^)/3'
_refine_ls_weighting_scheme calc
_refine_ls_wR_factor_gt 0.1059
_refine_ls_wR_factor_ref 0.1368
_reflns_number_gt 3423
_reflns_number_total 6739
_reflns_threshold_expression >2\s(I)
_cod_data_source_file d0nj01892a2.cif
_cod_data_source_block sa_34_0
_cod_depositor_comments
;Adding full bibliography for 7059712--7059715.cif.

 Adding full bibliography for 7059712--7059715.cif.
;
_cod_original_formula_sum 'C29 H44 Cu N1 O3'
_cod_database_code 7059714

loop_
_symmetry_equiv_pos_as_xyz
'x, y, z'
'-x, -y, -z'

loop_
_atom_site_label
_atom_site_type_symbol
_atom_site_fract_x
_atom_site_fract_y
_atom_site_fract_z
_atom_site_U_iso_or_equiv
_atom_site_adp_type
_atom_site_occupancy
_atom_site_symmetry_multiplicity
_atom_site_calc_flag
_atom_site_refinement_flags
_atom_site_disorder_assembly
_atom_site_disorder_group
C1 C 0.6763(3) -0.1202(3) 0.8765(3) 0.0356(8) Uani 1 1 d . . .
C2 C 0.7046(3) -0.1568(3) 0.7813(3) 0.0410(8) Uani 1 1 d . . .
C3 C 0.6984(4) -0.2750(3) 0.8054(3) 0.0490(9) Uani 1 1 d . . .
H3 H 0.7174 -0.2999 0.7445 0.059 Uiso 1 1 calc R . .
C4 C 0.6658(4) -0.3587(3) 0.9144(3) 0.0476(9) Uani 1 1 d . . .
C5 C 0.6378(3) -0.3203(3) 1.0032(3) 0.0422(8) Uani 1 1 d . . .
H5 H 0.6162 -0.3738 1.0771 0.051 Uiso 1 1 calc R . .
C6 C 0.6409(3) -0.2035(3) 0.9858(3) 0.0363(8) Uani 1 1 d . . .
C7 C 0.6138(3) -0.1665(3) 1.0862(3) 0.0400(8) Uani 1 1 d . . .
H7A H 0.531 -0.1085 1.0732 0.048 Uiso 1 1 calc R . .
H7B H 0.5993 -0.2346 1.1568 0.048 Uiso 1 1 calc R . .
C8 C 0.6664(4) -0.4853(3) 0.9317(4) 0.0655(12) Uani 1 1 d . . .
H8A H 0.6428 -0.5307 1.0114 0.098 Uiso 1 1 calc R . .
H8B H 0.7561 -0.518 0.9125 0.098 Uiso 1 1 calc R . .
H8C H 0.6005 -0.4879 0.8824 0.098 Uiso 1 1 calc R . .
C9 C 0.7417(4) -0.0706(3) 0.6607(3) 0.0517(10) Uani 1 1 d . . .
C10 C 0.8774(4) -0.0298(4) 0.6633(3) 0.0603(11) Uani 1 1 d . . .
H10A H 0.8689 0.0065 0.7182 0.09 Uiso 1 1 calc R . .
H10B H 0.8991 0.0265 0.5875 0.09 Uiso 1 1 calc R . .
H10C H 0.9493 -0.0968 0.6858 0.09 Uiso 1 1 calc R . .
C11 C 0.6266(4) 0.0378(4) 0.6171(3) 0.0653(12) Uani 1 1 d . . .
H11A H 0.5426 0.0118 0.6132 0.098 Uiso 1 1 calc R . .
H11B H 0.652 0.0918 0.5413 0.098 Uiso 1 1 calc R . .
H11C H 0.6138 0.0768 0.6699 0.098 Uiso 1 1 calc R . .
C12 C 0.7600(5) -0.1264(4) 0.5702(3) 0.0818(15) Uani 1 1 d . . .
H12A H 0.8344 -0.1913 0.5916 0.123 Uiso 1 1 calc R . .
H12B H 0.7801 -0.068 0.4951 0.123 Uiso 1 1 calc R . .
H12C H 0.677 -0.1545 0.5677 0.123 Uiso 1 1 calc R . .
C13 C 0.8651(3) 0.2568(3) 0.8364(3) 0.0401(8) Uani 1 1 d . . .
C14 C 0.8579(4) 0.3639(3) 0.7349(3) 0.0429(9) Uani 1 1 d . . .
C15 C 0.9303(4) 0.4497(3) 0.7328(3) 0.0482(9) Uani 1 1 d . . .
H15 H 0.9287 0.5184 0.6654 0.058 Uiso 1 1 calc R . .
C16 C 1.0048(4) 0.4399(3) 0.8244(3) 0.0485(9) Uani 1 1 d . . .
C17 C 1.0040(3) 0.3383(3) 0.9246(3) 0.0423(8) Uani 1 1 d . . .
H17 H 1.0514 0.3298 0.9882 0.051 Uiso 1 1 calc R . .
C18 C 0.9340(3) 0.2482(3) 0.9327(3) 0.0395(8) Uani 1 1 d . . .
C19 C 0.9431(3) 0.1385(3) 1.0423(3) 0.0394(8) Uani 1 1 d . . .
H19A H 1.0097 0.0774 1.0295 0.047 Uiso 1 1 calc R . .
H19B H 0.9774 0.1551 1.1025 0.047 Uiso 1 1 calc R . .
C20 C 1.0795(4) 0.5388(3) 0.8151(4) 0.0718(13) Uani 1 1 d . . .
H20A H 1.1587 0.5408 0.764 0.108 Uiso 1 1 calc R . .
H20B H 1.108 0.5253 0.8906 0.108 Uiso 1 1 calc R . .
H20C H 1.0193 0.6131 0.7848 0.108 Uiso 1 1 calc R . .
C21 C 0.7738(4) 0.3819(3) 0.6311(3) 0.0554(10) Uani 1 1 d . . .
C22 C 0.7666(5) 0.5086(4) 0.5373(3) 0.0821(15) Uani 1 1 d . . .
H22A H 0.7271 0.5642 0.5709 0.123 Uiso 1 1 calc R . .
H22B H 0.7108 0.5175 0.4755 0.123 Uiso 1 1 calc R . .
H22C H 0.8574 0.5231 0.5072 0.123 Uiso 1 1 calc R . .
C23 C 0.8428(6) 0.2967(4) 0.5752(4) 0.0897(16) Uani 1 1 d . . .
H23A H 0.9348 0.3117 0.5499 0.135 Uiso 1 1 calc R . .
H23B H 0.7917 0.3084 0.5096 0.135 Uiso 1 1 calc R . .
H23C H 0.8452 0.2166 0.6309 0.135 Uiso 1 1 calc R . .
C24 C 0.6261(5) 0.3620(4) 0.6716(4) 0.0931(17) Uani 1 1 d . . .
H24A H 0.626 0.2817 0.7259 0.14 Uiso 1 1 calc R . .
H24B H 0.5733 0.3773 0.6059 0.14 Uiso 1 1 calc R . .
H24C H 0.5865 0.4147 0.7085 0.14 Uiso 1 1 calc R . .
C25 C 0.8327(4) -0.0182(3) 1.1951(3) 0.0418(8) Uani 1 1 d . . .
H25A H 0.8266 0.0035 1.2613 0.05 Uiso 1 1 calc R . .
H25B H 0.9234 -0.0621 1.1924 0.05 Uiso 1 1 calc R . .
C26 C 0.7244(4) -0.0952(3) 1.2086(3) 0.0413(8) Uani 1 1 d . . .
H26 H 0.6338 -0.0517 1.2164 0.05 Uiso 1 1 calc R . .
C27 C 0.7479(5) -0.2105(3) 1.3163(3) 0.0607(11) Uani 1 1 d . . .
H27A H 0.6753 -0.2552 1.3254 0.091 Uiso 1 1 calc R . .
H27B H 0.749 -0.193 1.3836 0.091 Uiso 1 1 calc R . .
H27C H 0.8343 -0.2559 1.3075 0.091 Uiso 1 1 calc R . .
C28 C 0.7063(4) 0.1819(3) 1.1046(3) 0.0449(9) Uani 1 1 d . . .
H28A H 0.6872 0.2491 1.0314 0.054 Uiso 1 1 calc R . .
H28B H 0.6218 0.1499 1.1351 0.054 Uiso 1 1 calc R . .
C29 C 0.6611(5) 0.2459(4) 1.2599(4) 0.0861(16) Uani 1 1 d . . .
H29A H 0.5995 0.3165 1.2183 0.129 Uiso 1 1 calc R . .
H29B H 0.7082 0.2587 1.3156 0.129 Uiso 1 1 calc R . .
H29C H 0.61 0.1818 1.2995 0.129 Uiso 1 1 calc R . .
N2 N 0.7311(3) -0.1147(2) 1.10062(19) 0.0300(6) Uani 1 1 d . . .
H1 H 0.8085 -0.1672 1.1024 0.036 Uiso 1 1 calc R . .
N1 N 0.8110(3) 0.0910(2) 1.0858(2) 0.0338(6) Uani 1 1 d . . .
O2 O 0.6808(2) -0.00877(18) 0.86019(18) 0.0401(6) Uani 1 1 d . . .
O1 O 0.8077(3) 0.1680(2) 0.83906(19) 0.0559(7) Uani 1 1 d . . .
O3 O 0.7544(3) 0.2187(3) 1.1838(3) 0.0690(8) Uani 1 1 d . . .
Cu1 Cu 0.75426(4) 0.03709(3) 0.96561(3) 0.03541(15) Uani 1 1 d . . .

loop_
_atom_site_aniso_label
_atom_site_aniso_U_11
_atom_site_aniso_U_22
_atom_site_aniso_U_33
_atom_site_aniso_U_23
_atom_site_aniso_U_13
_atom_site_aniso_U_12
C1 0.0357(19) 0.0335(19) 0.040(2) -0.0149(16) -0.0054(15) -0.0075(15)
C2 0.042(2) 0.041(2) 0.045(2) -0.0214(17) -0.0033(16) -0.0075(16)
C3 0.052(2) 0.057(2) 0.051(2) -0.033(2) 0.0034(18) -0.0127(19)
C4 0.043(2) 0.043(2) 0.065(3) -0.030(2) -0.0021(18) -0.0056(17)
C5 0.040(2) 0.034(2) 0.050(2) -0.0125(17) -0.0024(16) -0.0101(16)
C6 0.0367(19) 0.037(2) 0.0373(19) -0.0159(16) -0.0047(15) -0.0069(15)
C7 0.043(2) 0.037(2) 0.0341(19) -0.0064(15) 0.0003(15) -0.0114(16)
C8 0.068(3) 0.050(3) 0.089(3) -0.038(2) 0.013(2) -0.020(2)
C9 0.064(3) 0.059(3) 0.039(2) -0.0245(19) 0.0025(18) -0.020(2)
C10 0.065(3) 0.069(3) 0.048(2) -0.021(2) 0.0065(19) -0.024(2)
C11 0.083(3) 0.072(3) 0.038(2) -0.012(2) -0.012(2) -0.020(2)
C12 0.118(4) 0.101(4) 0.051(3) -0.048(3) 0.015(3) -0.041(3)
C13 0.049(2) 0.0318(19) 0.038(2) -0.0109(15) 0.0006(16) -0.0108(16)
C14 0.049(2) 0.0333(19) 0.040(2) -0.0067(16) -0.0005(16) -0.0109(16)
C15 0.053(2) 0.033(2) 0.047(2) -0.0046(17) 0.0039(18) -0.0100(17)
C16 0.049(2) 0.039(2) 0.058(2) -0.0173(18) -0.0005(18) -0.0105(17)
C17 0.039(2) 0.039(2) 0.050(2) -0.0180(17) -0.0033(16) -0.0041(16)
C18 0.041(2) 0.0324(19) 0.041(2) -0.0113(16) 0.0010(16) -0.0053(15)
C19 0.042(2) 0.039(2) 0.0385(19) -0.0152(16) -0.0035(15) -0.0071(16)
C20 0.081(3) 0.050(3) 0.086(3) -0.018(2) -0.009(3) -0.030(2)
C21 0.067(3) 0.045(2) 0.041(2) 0.0020(18) -0.0103(19) -0.016(2)
C22 0.106(4) 0.056(3) 0.056(3) 0.017(2) -0.031(3) -0.023(3)
C23 0.150(5) 0.072(3) 0.051(3) -0.016(3) -0.020(3) -0.037(3)
C24 0.079(3) 0.103(4) 0.072(3) 0.010(3) -0.025(3) -0.046(3)
C25 0.053(2) 0.041(2) 0.0283(18) -0.0087(15) -0.0082(15) -0.0069(17)
C26 0.057(2) 0.038(2) 0.0279(18) -0.0111(15) 0.0043(16) -0.0128(17)
C27 0.101(3) 0.044(2) 0.033(2) -0.0054(18) -0.002(2) -0.022(2)
C28 0.051(2) 0.042(2) 0.048(2) -0.0215(17) -0.0075(17) -0.0089(17)
C29 0.094(4) 0.117(4) 0.073(3) -0.062(3) 0.022(3) -0.034(3)
N2 0.0367(15) 0.0289(14) 0.0217(13) -0.0075(11) 0.0011(11) -0.0056(12)
N1 0.0383(15) 0.0300(15) 0.0305(14) -0.0099(12) -0.0052(12) -0.0022(12)
O2 0.0564(15) 0.0312(13) 0.0324(12) -0.0103(10) -0.0070(11) -0.0085(11)
O1 0.093(2) 0.0429(15) 0.0321(13) -0.0049(11) -0.0099(13) -0.0305(14)
O3 0.0589(18) 0.088(2) 0.089(2) -0.0655(19) 0.0014(16) -0.0123(16)
Cu1 0.0444(3) 0.0294(2) 0.0301(2) -0.00849(16) -0.00330(16) -0.00702(17)

loop_
_atom_type_symbol
_atom_type_description
_atom_type_scat_dispersion_real
_atom_type_scat_dispersion_imag
_atom_type_scat_source
C C 0.0033 0.0016 'International Tables Vol C Tables 4.2.6.8 and 6.1.1.4'
H H 0 0 'International Tables Vol C Tables 4.2.6.8 and 6.1.1.4'
N N 0.0061 0.0033 'International Tables Vol C Tables 4.2.6.8 and 6.1.1.4'
O O 0.0106 0.006 'International Tables Vol C Tables 4.2.6.8 and 6.1.1.4'
Cu Cu 0.3201 1.2651 'International Tables Vol C Tables 4.2.6.8 and 6.1.1.4'

loop_
_geom_angle_atom_site_label_1
_geom_angle_atom_site_label_2
_geom_angle_atom_site_label_3
_geom_angle
_geom_angle_site_symmetry_1
_geom_angle_site_symmetry_3
_geom_angle_publ_flag
O2 C1 C6 121.2(3) . . ?
O2 C1 C2 120.3(3) . . ?
C6 C1 C2 118.5(3) . . ?
C3 C2 C1 116.9(3) . . ?
C3 C2 C9 122.0(3) . . ?
C1 C2 C9 121.1(3) . . ?
C2 C3 C4 124.8(3) . . ?
C2 C3 H3 117.6 . . ?
C4 C3 H3 117.6 . . ?
C5 C4 C3 116.8(3) . . ?
C5 C4 C8 122.8(3) . . ?
C3 C4 C8 120.4(3) . . ?
C4 C5 C6 121.8(3) . . ?
C4 C5 H5 119.1 . . ?
C6 C5 H5 119.1 . . ?
C5 C6 C1 121.2(3) . . ?
C5 C6 C7 120.0(3) . . ?
C1 C6 C7 118.8(3) . . ?
N2 C7 C6 110.9(2) . . ?
N2 C7 H7A 109.5 . . ?
C6 C7 H7A 109.5 . . ?
N2 C7 H7B 109.5 . . ?
C6 C7 H7B 109.5 . . ?
H7A C7 H7B 108 . . ?
C4 C8 H8A 109.5 . . ?
C4 C8 H8B 109.5 . . ?
H8A C8 H8B 109.5 . . ?
C4 C8 H8C 109.5 . . ?
H8A C8 H8C 109.5 . . ?
H8B C8 H8C 109.5 . . ?
C2 C9 C10 109.7(3) . . ?
C2 C9 C12 112.5(3) . . ?
C10 C9 C12 107.4(3) . . ?
C2 C9 C11 110.5(3) . . ?
C10 C9 C11 109.9(3) . . ?
C12 C9 C11 106.7(3) . . ?
C9 C10 H10A 109.5 . . ?
C9 C10 H10B 109.5 . . ?
H10A C10 H10B 109.5 . . ?
C9 C10 H10C 109.5 . . ?
H10A C10 H10C 109.5 . . ?
H10B C10 H10C 109.5 . . ?
C9 C11 H11A 109.5 . . ?
C9 C11 H11B 109.5 . . ?
H11A C11 H11B 109.5 . . ?
C9 C11 H11C 109.5 . . ?
H11A C11 H11C 109.5 . . ?
H11B C11 H11C 109.5 . . ?
C9 C12 H12A 109.5 . . ?
C9 C12 H12B 109.5 . . ?
H12A C12 H12B 109.5 . . ?
C9 C12 H12C 109.5 . . ?
H12A C12 H12C 109.5 . . ?
H12B C12 H12C 109.5 . . ?
O1 C13 C18 121.4(3) . . ?
O1 C13 C14 120.1(3) . . ?
C18 C13 C14 118.5(3) . . ?
C15 C14 C13 117.6(3) . . ?
C15 C14 C21 121.7(3) . . ?
C13 C14 C21 120.6(3) . . ?
C16 C15 C14 124.4(3) . . ?
C16 C15 H15 117.8 . . ?
C14 C15 H15 117.8 . . ?
C17 C16 C15 117.1(3) . . ?
C17 C16 C20 122.1(4) . . ?
C15 C16 C20 120.8(3) . . ?
C16 C17 C18 121.6(3) . . ?
C16 C17 H17 119.2 . . ?
C18 C17 H17 119.2 . . ?
C17 C18 C13 120.5(3) . . ?
C17 C18 C19 118.5(3) . . ?
C13 C18 C19 120.9(3) . . ?
N1 C19 C18 115.2(3) . . ?
N1 C19 H19A 108.5 . . ?
C18 C19 H19A 108.5 . . ?
N1 C19 H19B 108.5 . . ?
C18 C19 H19B 108.5 . . ?
H19A C19 H19B 107.5 . . ?
C16 C20 H20A 109.5 . . ?
C16 C20 H20B 109.5 . . ?
H20A C20 H20B 109.5 . . ?
C16 C20 H20C 109.5 . . ?
H20A C20 H20C 109.5 . . ?
H20B C20 H20C 109.5 . . ?
C24 C21 C23 111.3(4) . . ?
C24 C21 C22 107.1(3) . . ?
C23 C21 C22 107.6(3) . . ?
C24 C21 C14 110.0(3) . . ?
C23 C21 C14 109.1(3) . . ?
C22 C21 C14 111.7(3) . . ?
C21 C22 H22A 109.5 . . ?
C21 C22 H22B 109.5 . . ?
H22A C22 H22B 109.5 . . ?
C21 C22 H22C 109.5 . . ?
H22A C22 H22C 109.5 . . ?
H22B C22 H22C 109.5 . . ?
C21 C23 H23A 109.5 . . ?
C21 C23 H23B 109.5 . . ?
H23A C23 H23B 109.5 . . ?
C21 C23 H23C 109.5 . . ?
H23A C23 H23C 109.5 . . ?
H23B C23 H23C 109.5 . . ?
C21 C24 H24A 109.5 . . ?
C21 C24 H24B 109.5 . . ?
H24A C24 H24B 109.5 . . ?
C21 C24 H24C 109.5 . . ?
H24A C24 H24C 109.5 . . ?
H24B C24 H24C 109.5 . . ?
N1 C25 C26 109.8(3) . . ?
N1 C25 H25A 109.7 . . ?
C26 C25 H25A 109.7 . . ?
N1 C25 H25B 109.7 . . ?
C26 C25 H25B 109.7 . . ?
H25A C25 H25B 108.2 . . ?
N2 C26 C25 106.5(2) . . ?
N2 C26 C27 112.7(3) . . ?
C25 C26 C27 111.1(3) . . ?
N2 C26 H26 108.8 . . ?
C25 C26 H26 108.8 . . ?
C27 C26 H26 108.8 . . ?
C26 C27 H27A 109.5 . . ?
C26 C27 H27B 109.5 . . ?
H27A C27 H27B 109.5 . . ?
C26 C27 H27C 109.5 . . ?
H27A C27 H27C 109.5 . . ?
H27B C27 H27C 109.5 . . ?
O3 C28 N1 109.3(3) . . ?
O3 C28 H28A 109.8 . . ?
N1 C28 H28A 109.8 . . ?
O3 C28 H28B 109.8 . . ?
N1 C28 H28B 109.8 . . ?
H28A C28 H28B 108.3 . . ?
O3 C29 H29A 109.5 . . ?
O3 C29 H29B 109.5 . . ?
H29A C29 H29B 109.5 . . ?
O3 C29 H29C 109.5 . . ?
H29A C29 H29C 109.5 . . ?
H29B C29 H29C 109.5 . . ?
C26 N2 C7 114.6(2) . . ?
C26 N2 Cu1 108.88(18) . . ?
C7 N2 Cu1 111.90(18) . . ?
C26 N2 H1 107 . . ?
C7 N2 H1 107 . . ?
Cu1 N2 H1 107 . . ?
C28 N1 C25 110.9(2) . . ?
C28 N1 C19 110.2(2) . . ?
C25 N1 C19 110.4(2) . . ?
C28 N1 Cu1 112.4(2) . . ?
C25 N1 Cu1 105.50(19) . . ?
C19 N1 Cu1 107.41(19) . . ?
C1 O2 Cu1 124.86(19) . . ?
C13 O1 Cu1 130.5(2) . . ?
C29 O3 C28 117.7(3) . . ?
O1 Cu1 O2 89.13(9) . . ?
O1 Cu1 N2 170.19(11) . . ?
O2 Cu1 N2 92.91(9) . . ?
O1 Cu1 N1 93.22(10) . . ?
O2 Cu1 N1 173.45(10) . . ?
N2 Cu1 N1 85.80(10) . . ?

loop_
_geom_bond_atom_site_label_1
_geom_bond_atom_site_label_2
_geom_bond_distance
_geom_bond_site_symmetry_2
_geom_bond_publ_flag
C1 O2 1.333(4) . ?
C1 C6 1.405(4) . ?
C1 C2 1.435(4) . ?
C2 C3 1.396(5) . ?
C2 C9 1.518(5) . ?
C3 C4 1.397(5) . ?
C3 H3 0.93 . ?
C4 C5 1.373(5) . ?
C4 C8 1.508(5) . ?
C5 C6 1.393(4) . ?
C5 H5 0.93 . ?
C6 C7 1.500(4) . ?
C7 N2 1.489(4) . ?
C7 H7A 0.97 . ?
C7 H7B 0.97 . ?
C8 H8A 0.96 . ?
C8 H8B 0.96 . ?
C8 H8C 0.96 . ?
C9 C10 1.531(5) . ?
C9 C12 1.542(5) . ?
C9 C11 1.550(5) . ?
C10 H10A 0.96 . ?
C10 H10B 0.96 . ?
C10 H10C 0.96 . ?
C11 H11A 0.96 . ?
C11 H11B 0.96 . ?
C11 H11C 0.96 . ?
C12 H12A 0.96 . ?
C12 H12B 0.96 . ?
C12 H12C 0.96 . ?
C13 O1 1.325(4) . ?
C13 C18 1.410(5) . ?
C13 C14 1.425(4) . ?
C14 C15 1.387(5) . ?
C14 C21 1.540(5) . ?
C15 C16 1.386(5) . ?
C15 H15 0.93 . ?
C16 C17 1.381(5) . ?
C16 C20 1.514(5) . ?
C17 C18 1.394(4) . ?
C17 H17 0.93 . ?
C18 C19 1.497(4) . ?
C19 N1 1.496(4) . ?
C19 H19A 0.97 . ?
C19 H19B 0.97 . ?
C20 H20A 0.96 . ?
C20 H20B 0.96 . ?
C20 H20C 0.96 . ?
C21 C24 1.530(5) . ?
C21 C23 1.533(6) . ?
C21 C22 1.539(5) . ?
C22 H22A 0.96 . ?
C22 H22B 0.96 . ?
C22 H22C 0.96 . ?
C23 H23A 0.96 . ?
C23 H23B 0.96 . ?
C23 H23C 0.96 . ?
C24 H24A 0.96 . ?
C24 H24B 0.96 . ?
C24 H24C 0.96 . ?
C25 N1 1.496(4) . ?
C25 C26 1.522(4) . ?
C25 H25A 0.97 . ?
C25 H25B 0.97 . ?
C26 N2 1.471(4) . ?
C26 C27 1.526(4) . ?
C26 H26 0.98 . ?
C27 H27A 0.96 . ?
C27 H27B 0.96 . ?
C27 H27C 0.96 . ?
C28 O3 1.411(4) . ?
C28 N1 1.472(4) . ?
C28 H28A 0.97 . ?
C28 H28B 0.97 . ?
C29 O3 1.364(4) . ?
C29 H29A 0.96 . ?
C29 H29B 0.96 . ?
C29 H29C 0.96 . ?
N2 Cu1 2.002(2) . ?
N2 H1 0.91 . ?
N1 Cu1 2.052(3) . ?
O2 Cu1 1.896(2) . ?
O1 Cu1 1.878(2) . ?
